data_7059676
loop_
_publ_author_name
'Dinda, Soumitra'
'Sultana, Tamanna'
'Sultana, Suhana'
'Patra, Sarat Chandra'
'Mitra, Arup Kumar'
'Roy, Subhadip'
'Pramanik, Kausikisankar'
'Ganguly, Sanjib'

_publ_section_title
;
 Ruthenocycles of benzothiazolyl and pyridyl hydrazones with ancillary
 PAHs: synthesis, structure, electrochemistry and antimicrobial activity
;
_journal_issue 26
_journal_name_full 'New Journal of Chemistry'
_journal_page_first 11022
_journal_page_last 11034
_journal_paper_doi 10.1039/D0NJ01447H
_journal_volume 44
_journal_year 2020
_chemical_formula_moiety 'C55 H42 Cl N3 O P2 Ru S, 1[CH2Cl2]'
_chemical_formula_sum 'C56 H44 Cl3 N3 O P2 Ru S'
_chemical_formula_weight 1076.429
_space_group_crystal_system triclinic
_space_group_IT_number 2
_space_group_name_Hall '-P 1'
_space_group_name_H-M_alt 'P -1'
_symmetry_Int_Tables_number 2
_audit_creation_date 2020-04-14
_audit_creation_method
;
Olex2 1.3-dev
(compiled 2020.03.26 svn.re84ffbc8 for OlexSys, GUI svn.r5830)
;
_audit_update_record
;
2020-04-19 deposited with the CCDC.	2020-05-22 downloaded from the CCDC.
;
_cell_angle_alpha 78.061(2)
_cell_angle_beta 78.123(2)
_cell_angle_gamma 67.430(2)
_cell_formula_units_Z 4
_cell_length_a 12.5638(7)
_cell_length_b 14.5528(8)
_cell_length_c 30.3087(16)
_cell_measurement_reflns_used 2482
_cell_measurement_temperature 298(2)
_cell_measurement_theta_max 27.556
_cell_measurement_theta_min 2.399
_cell_volume 4957.2(5)
_computing_cell_refinement 'Bruker SAINT'
_computing_data_collection 'Bruker APEX2'
_computing_data_reduction 'Bruker SAINT'
_computing_molecular_graphics 'Olex2 1.3-dev (Dolomanov et al., 2009)'
_computing_publication_material 'Olex2 1.3-dev (Dolomanov et al., 2009)'
_computing_structure_refinement 'olex2.refine 1.3-dev (Bourhis et al., 2015)'
_computing_structure_solution 'SHELXT 2014/5 (Sheldrick, 2014)'
_diffrn_ambient_temperature 298.14
_diffrn_measured_fraction_theta_full 0.9978
_diffrn_measured_fraction_theta_max 0.9965
_diffrn_measurement_device_type 'CCD area-detector'
_diffrn_measurement_method 'phi and omega scans'
_diffrn_radiation_type 'Mo K\a'
_diffrn_radiation_wavelength 0.71073
_diffrn_reflns_av_R_equivalents 0.0456
_diffrn_reflns_av_unetI/netI 0.0564
_diffrn_reflns_Laue_measured_fraction_full 0.9978
_diffrn_reflns_Laue_measured_fraction_max 0.9965
_diffrn_reflns_limit_h_max 16
_diffrn_reflns_limit_h_min -16
_diffrn_reflns_limit_k_max 18
_diffrn_reflns_limit_k_min -18
_diffrn_reflns_limit_l_max 39
_diffrn_reflns_limit_l_min -39
_diffrn_reflns_number 76899
_diffrn_reflns_point_group_measured_fraction_full 0.9978
_diffrn_reflns_point_group_measured_fraction_max 0.9965
_diffrn_reflns_theta_full 25.2417
_diffrn_reflns_theta_max 27.56
_diffrn_reflns_theta_min 2.44
_exptl_absorpt_coefficient_mu 0.629
_exptl_absorpt_process_details 'sadabs(sheldrick, 1996)'
_exptl_crystal_colour orange
_exptl_crystal_colour_primary orange
_exptl_crystal_density_diffrn 1.442
_exptl_crystal_description prism
_exptl_crystal_F_000 2198.828
_exptl_crystal_size_max 0.04
_exptl_crystal_size_mid 0.03
_exptl_crystal_size_min 0.02
_refine_diff_density_max 0.8304
_refine_diff_density_min -0.7581
_refine_diff_density_rms 0.1201
_refine_ls_d_res_high 0.7682
_refine_ls_d_res_low 8.3505
_refine_ls_goodness_of_fit_ref 1.0477
_refine_ls_hydrogen_treatment constr
_refine_ls_matrix_type full
_refine_ls_number_constraints 168
_refine_ls_number_parameters 1180
_refine_ls_number_reflns 22825
_refine_ls_number_restraints 5
_refine_ls_restrained_S_all 1.0476
_refine_ls_R_factor_all 0.0756
_refine_ls_R_factor_gt 0.0461
_refine_ls_shift/su_max 0.0001
_refine_ls_shift/su_mean 0.0000
_refine_ls_structure_factor_coef Fsqd
_refine_ls_weighting_details 'w=1/[\s^2^(Fo^2^)+(0.0326P)^2^+5.2396P] where P=(Fo^2^+2Fc^2^)/3'
_refine_ls_weighting_scheme calc
_refine_ls_wR_factor_gt 0.0963
_refine_ls_wR_factor_ref 0.1098
_reflns_Friedel_coverage 0.0
_reflns_limit_h_max 16
_reflns_limit_h_min -15
_reflns_limit_k_max 18
_reflns_limit_k_min -18
_reflns_limit_l_max 39
_reflns_limit_l_min 0
_reflns_number_gt 16207
_reflns_number_total 22825
_reflns_threshold_expression I>=2u(I)
_cod_data_source_file d0nj01447h2.cif
_cod_data_source_block 4b
_cod_depositor_comments
;Adding full bibliography for 7059673--7059676.cif.

 Adding full bibliography for 7059673--7059676.cif.
;
_cod_original_formula_sum 'C56 Cl3 H44 N3 O1 P2 Ru1 S1 '
_cod_database_code 7059676
_olex2_refinement_description
;
1. Fixed Uiso
 At 1.2 times of:
  All C(H) groups
2. Restrained distances
 C74-O2
 1.32 with sigma of 0.02
 Ru2-Cl2 \\sim Ru2-ClL
 with sigma of 0.001
 O10-C113 \\sim O2-C74
 with sigma of 0.001
3. Others
 Fixed Sof: Cl2(0.5) O2(0.5) C74(0.5) ClL(0.5) C113(0.5) O10(0.5)
4.a Aromatic/amide H refined with riding coordinates:
 C2(H2), C3(H3), C4(H4), C5(H5), C8(H8), C10(H10), C11(H11), C13(H13),
 C14(H14), C15(H15), C16(H16), C18(H18), C21(H21), C22(H22), C23(H23), C24(H24),
  C25(H25), C27(H27), C28(H28), C29(H29), C30(H30), C31(H31), C33(H33),
 C34(H34), C35(H35), C36(H36), C37(H37), C39(H39), C40(H40), C41(H41), C42(H42),
  C43(H43), C45(H45), C46(H46), C47(H47), C48(H48), C49(H49), C51(H51),
 C52(H52), C53(H53), C54(H54), C55(H55), C57(H57), C58(H58), C59(H59), C60(H60),
  C63(H63), C65(H65), C66(H66), C68(H68), C69(H69), C70(H70), C71(H71),
 C73(H73), C76(H76), C77(H77), C78(H78), C79(H79), C80(H80), C82(H82), C83(H83),
  C84(H84), C85(H85), C86(H86), C88(H88), C89(H89), C90(H90), C91(H91),
 C92(H92), C94(H94), C95(H95), C96(H96), C97(H97), C98(H98), C100(H100),
 C101(H101), C102(H102), C103(H103), C104(H104), C106(H106), C107(H107),
 C108(H108), C109(H109), C110(H110)
;
_smtbx_masks_special_details
;
A solvent mask was calculated and 158 electrons were 
found in a volume of 556\%A^3^ in 3 voids per unit cell. 
This is consistent with the presence of 1[CH2Cl2] per Formula Unit 
which account for 168 electrons per unit cell.
;
_smtbx_masks_void_probe_radius 1.2
_smtbx_masks_void_truncation_radius 1.2
_olex2_submission_special_instructions 'No special instructions were received'

loop_
_space_group_symop_id
_space_group_symop_operation_xyz
1 x,y,z
2 -x,-y,-z

loop_
_atom_site_label
_atom_site_type_symbol
_atom_site_fract_x
_atom_site_fract_y
_atom_site_fract_z
_atom_site_U_iso_or_equiv
_atom_site_adp_type
_atom_site_occupancy
_atom_site_refinement_flags_posn
_atom_site_disorder_group
C1 C 0.7488(3) 1.0090(2) 0.36051(11) 0.0372(7) Uani 1.000000 . .
C2 C 0.7277(3) 1.0261(3) 0.31560(12) 0.0520(9) Uani 1.000000 . .
H2 H 0.7405(3) 0.9729(3) 0.30027(12) 0.0624(11) Uiso 1.000000 R .
C3 C 0.6870(4) 1.1253(4) 0.29424(15) 0.0713(13) Uani 1.000000 . .
H3 H 0.6717(4) 1.1379(4) 0.26439(15) 0.0855(15) Uiso 1.000000 R .
C4 C 0.6688(4) 1.2050(4) 0.31620(19) 0.0879(15) Uani 1.000000 . .
H4 H 0.6437(4) 1.2702(4) 0.30079(19) 0.1054(19) Uiso 1.000000 R .
C5 C 0.6875(4) 1.1890(3) 0.36068(18) 0.0791(14) Uani 1.000000 . .
H5 H 0.6735(4) 1.2428(3) 0.37584(18) 0.0949(16) Uiso 1.000000 R .
C6 C 0.7277(3) 1.0907(3) 0.38260(13) 0.0498(9) Uani 1.000000 . .
C7 C 0.8012(3) 0.9273(2) 0.42842(10) 0.0331(7) Uani 1.000000 . .
C8 C 0.9018(3) 0.7641(3) 0.52394(11) 0.0396(7) Uani 1.000000 . .
H8 H 0.9085(3) 0.7036(3) 0.51590(11) 0.0475(9) Uiso 1.000000 R .
C9 C 0.9327(3) 0.7659(2) 0.56770(10) 0.0367(7) Uani 1.000000 . .
C10 C 0.9449(3) 0.8535(2) 0.57681(11) 0.0421(8) Uani 1.000000 . .
H10 H 0.9286(3) 0.9113(2) 0.55547(11) 0.0506(9) Uiso 1.000000 R .
C11 C 0.9802(3) 0.8534(3) 0.61631(12) 0.0478(9) Uani 1.000000 . .
H11 H 0.9885(3) 0.9111(3) 0.62132(12) 0.0573(10) Uiso 1.000000 R .
C12 C 1.0045(3) 0.7679(3) 0.64990(11) 0.0426(8) Uani 1.000000 . .
C13 C 1.0417(3) 0.7657(3) 0.69113(13) 0.0558(10) Uani 1.000000 . .
H13 H 1.0524(3) 0.8220(3) 0.69654(13) 0.0669(12) Uiso 1.000000 R .
C14 C 1.0623(4) 0.6823(3) 0.72307(14) 0.0634(11) Uani 1.000000 . .
H14 H 1.0859(4) 0.6824(3) 0.75020(14) 0.0761(13) Uiso 1.000000 R .
C15 C 1.0480(3) 0.5964(3) 0.71525(13) 0.0566(10) Uani 1.000000 . .
H15 H 1.0611(3) 0.5402(3) 0.73746(13) 0.0679(12) Uiso 1.000000 R .
C16 C 1.0153(3) 0.5946(3) 0.67555(12) 0.0479(9) Uani 1.000000 . .
H16 H 1.0089(3) 0.5361(3) 0.67051(12) 0.0575(10) Uiso 1.000000 R .
C17 C 0.9906(3) 0.6806(2) 0.64148(11) 0.0386(7) Uani 1.000000 . .
C18 C 0.9560(3) 0.6819(2) 0.59955(11) 0.0408(8) Uani 1.000000 . .
H18 H 0.9490(3) 0.6244(2) 0.59366(11) 0.0489(9) Uiso 1.000000 R .
C19 C 0.9318(3) 0.6149(3) 0.43447(12) 0.0385(8) Uani 1.000000 . .
C20 C 1.0769(3) 0.8568(2) 0.33682(10) 0.0318(6) Uani 1.000000 . .
C21 C 1.0052(3) 0.8914(2) 0.30300(11) 0.0409(8) Uani 1.000000 . .
H21 H 0.9463(3) 0.8665(2) 0.30466(11) 0.0491(9) Uiso 1.000000 R .
C22 C 1.0210(3) 0.9629(3) 0.26682(12) 0.0520(9) Uani 1.000000 . .
H22 H 0.9724(3) 0.9857(3) 0.24444(12) 0.0624(11) Uiso 1.000000 R .
C23 C 1.1073(3) 1.0003(3) 0.26367(13) 0.0527(9) Uani 1.000000 . .
H23 H 1.1176(3) 1.0480(3) 0.23920(13) 0.0632(11) Uiso 1.000000 R .
C24 C 1.1787(3) 0.9671(3) 0.29684(12) 0.0500(9) Uani 1.000000 . .
H24 H 1.2374(3) 0.9924(3) 0.29485(12) 0.0600(11) Uiso 1.000000 R .
C25 C 1.1635(3) 0.8954(2) 0.33348(11) 0.0409(8) Uani 1.000000 . .
H25 H 1.2120(3) 0.8734(2) 0.35586(11) 0.0490(9) Uiso 1.000000 R .
C26 C 1.1228(2) 0.7554(2) 0.42864(10) 0.0304(6) Uani 1.000000 . .
C27 C 1.1092(3) 0.8444(2) 0.44286(11) 0.0392(7) Uani 1.000000 . .
H27 H 1.0721(3) 0.9056(2) 0.42589(11) 0.0470(9) Uiso 1.000000 R .
C28 C 1.1503(3) 0.8430(3) 0.48195(12) 0.0497(9) Uani 1.000000 . .
H28 H 1.1417(3) 0.9031(3) 0.49096(12) 0.0597(11) Uiso 1.000000 R .
C29 C 1.2040(3) 0.7530(3) 0.50761(12) 0.0536(10) Uani 1.000000 . .
H29 H 1.2326(3) 0.7523(3) 0.53369(12) 0.0643(11) Uiso 1.000000 R .
C30 C 1.2155(3) 0.6642(3) 0.49482(12) 0.0531(9) Uani 1.000000 . .
H30 H 1.2505(3) 0.6034(3) 0.51250(12) 0.0637(11) Uiso 1.000000 R .
C31 C 1.1747(3) 0.6652(3) 0.45554(11) 0.0419(8) Uani 1.000000 . .
H31 H 1.1821(3) 0.6049(3) 0.44707(11) 0.0502(9) Uiso 1.000000 R .
C32 C 1.1708(3) 0.6440(2) 0.35523(10) 0.0308(6) Uani 1.000000 . .
C33 C 1.2858(3) 0.6386(3) 0.34465(12) 0.0476(9) Uani 1.000000 . .
H33 H 1.3063(3) 0.6887(3) 0.35132(12) 0.0571(10) Uiso 1.000000 R .
C34 C 1.3702(3) 0.5597(3) 0.32434(13) 0.0538(10) Uani 1.000000 . .
H34 H 1.4467(3) 0.5574(3) 0.31719(13) 0.0645(11) Uiso 1.000000 R .
C35 C 1.3413(3) 0.4849(3) 0.31471(11) 0.0499(9) Uani 1.000000 . .
H35 H 1.3980(3) 0.4322(3) 0.30080(11) 0.0599(11) Uiso 1.000000 R .
C36 C 1.2290(3) 0.4879(3) 0.32556(13) 0.0539(10) Uani 1.000000 . .
H36 H 1.2095(3) 0.4368(3) 0.31932(13) 0.0647(12) Uiso 1.000000 R .
C37 C 1.1439(3) 0.5673(2) 0.34594(12) 0.0444(8) Uani 1.000000 . .
H37 H 1.0678(3) 0.5686(2) 0.35340(12) 0.0533(10) Uiso 1.000000 R .
C38 C 0.5519(3) 0.8475(2) 0.41278(11) 0.0350(7) Uani 1.000000 . .
C39 C 0.4456(3) 0.8852(3) 0.43974(14) 0.0552(10) Uani 1.000000 . .
H39 H 0.4360(3) 0.8579(3) 0.47022(14) 0.0663(12) Uiso 1.000000 R .
C40 C 0.3537(3) 0.9632(3) 0.42164(16) 0.0640(11) Uani 1.000000 . .
H40 H 0.2833(3) 0.9890(3) 0.44012(16) 0.0768(14) Uiso 1.000000 R .
C41 C 0.3665(3) 1.0024(3) 0.37641(16) 0.0590(10) Uani 1.000000 . .
H41 H 0.3044(3) 1.0542(3) 0.36421(16) 0.0707(13) Uiso 1.000000 R .
C42 C 0.4709(3) 0.9652(3) 0.34911(13) 0.0528(9) Uani 1.000000 . .
H42 H 0.4795(3) 0.9916(3) 0.31847(13) 0.0634(11) Uiso 1.000000 R .
C43 C 0.5633(3) 0.8881(2) 0.36744(11) 0.0424(8) Uani 1.000000 . .
H43 H 0.6339(3) 0.8635(2) 0.34893(11) 0.0509(9) Uiso 1.000000 R .
C44 C 0.6481(3) 0.7350(2) 0.49499(10) 0.0362(7) Uani 1.000000 . .
C45 C 0.6083(3) 0.8217(3) 0.51594(12) 0.0499(9) Uani 1.000000 . .
H45 H 0.5917(3) 0.8848(3) 0.49837(12) 0.0599(11) Uiso 1.000000 R .
C46 C 0.5939(4) 0.8130(3) 0.56321(14) 0.0634(11) Uani 1.000000 . .
H46 H 0.5657(4) 0.8705(3) 0.57728(14) 0.0761(13) Uiso 1.000000 R .
C47 C 0.6214(4) 0.7194(4) 0.58930(14) 0.0708(12) Uani 1.000000 . .
H47 H 0.6109(4) 0.7143(4) 0.62088(14) 0.0849(15) Uiso 1.000000 R .
C48 C 0.6639(4) 0.6343(3) 0.56908(13) 0.0674(12) Uani 1.000000 . .
H48 H 0.6843(4) 0.5714(3) 0.58673(13) 0.0809(14) Uiso 1.000000 R .
C49 C 0.6763(3) 0.6424(3) 0.52221(12) 0.0512(9) Uani 1.000000 . .
H49 H 0.7043(3) 0.5843(3) 0.50864(12) 0.0614(11) Uiso 1.000000 R .
C50 C 0.6465(3) 0.6337(2) 0.42390(10) 0.0336(7) Uani 1.000000 . .
C51 C 0.5371(3) 0.6280(3) 0.43957(13) 0.0546(10) Uani 1.000000 . .
H51 H 0.4803(3) 0.6785(3) 0.45486(13) 0.0655(12) Uiso 1.000000 R .
C52 C 0.5117(3) 0.5481(3) 0.43268(15) 0.0636(11) Uani 1.000000 . .
H52 H 0.4385(3) 0.5445(3) 0.44399(15) 0.0763(14) Uiso 1.000000 R .
C53 C 0.5932(3) 0.4742(3) 0.40936(14) 0.0547(10) Uani 1.000000 . .
H53 H 0.5747(3) 0.4216(3) 0.40414(14) 0.0656(12) Uiso 1.000000 R .
C54 C 0.7015(3) 0.4779(3) 0.39382(12) 0.0463(8) Uani 1.000000 . .
H54 H 0.7574(3) 0.4272(3) 0.37845(12) 0.0555(10) Uiso 1.000000 R .
C55 C 0.7287(3) 0.5578(2) 0.40092(11) 0.0388(7) Uani 1.000000 . .
H55 H 0.8027(3) 0.5599(2) 0.39012(11) 0.0465(9) Uiso 1.000000 R .
C56 C 0.7914(3) 0.2906(3) -0.01722(11) 0.0414(8) Uani 1.000000 . .
C57 C 0.8263(3) 0.2116(3) -0.04204(13) 0.0577(10) Uani 1.000000 . .
H57 H 0.8744(3) 0.1477(3) -0.03101(13) 0.0693(12) Uiso 1.000000 R .
C58 C 0.7876(4) 0.2306(4) -0.08399(15) 0.0814(14) Uani 1.000000 . .
H58 H 0.8116(4) 0.1790(4) -0.10155(15) 0.0976(17) Uiso 1.000000 R .
C59 C 0.7135(5) 0.3256(5) -0.10010(16) 0.0884(16) Uani 1.000000 . .
H59 H 0.6885(5) 0.3362(5) -0.12818(16) 0.1060(19) Uiso 1.000000 R .
C60 C 0.6767(4) 0.4035(4) -0.07543(14) 0.0735(13) Uani 1.000000 . .
H60 H 0.6261(4) 0.4665(4) -0.08617(14) 0.0882(15) Uiso 1.000000 R .
C61 C 0.7164(3) 0.3866(3) -0.03411(12) 0.0505(9) Uani 1.000000 . .
C62 C 0.7689(3) 0.3747(2) 0.04030(10) 0.0342(7) Uani 1.000000 . .
C63 C 0.7494(3) 0.4619(2) 0.13953(11) 0.0412(8) Uani 1.000000 . .
H63 H 0.8119(3) 0.4109(2) 0.15177(11) 0.0494(9) Uiso 1.000000 R .
C64 C 0.6775(3) 0.5452(2) 0.16472(11) 0.0390(7) Uani 1.000000 . .
C65 C 0.5730(3) 0.6168(2) 0.14974(11) 0.0426(8) Uani 1.000000 . .
H65 H 0.5531(3) 0.6132(2) 0.12240(11) 0.0511(9) Uiso 1.000000 R .
C66 C 0.5015(3) 0.6906(3) 0.17469(12) 0.0468(8) Uani 1.000000 . .
H66 H 0.4343(3) 0.7374(3) 0.16385(12) 0.0561(10) Uiso 1.000000 R .
C67 C 0.5276(3) 0.6975(2) 0.21695(11) 0.0400(7) Uani 1.000000 . .
C68 C 0.4523(3) 0.7711(3) 0.24463(12) 0.0468(8) Uani 1.000000 . .
H68 H 0.3836(3) 0.8178(3) 0.23495(12) 0.0562(10) Uiso 1.000000 R .
C69 C 0.4803(3) 0.7737(3) 0.28521(12) 0.0490(9) Uani 1.000000 . .
H69 H 0.4305(3) 0.8223(3) 0.30310(12) 0.0588(10) Uiso 1.000000 R .
C70 C 0.5827(3) 0.7044(3) 0.30032(13) 0.0565(10) Uani 1.000000 . .
H70 H 0.6007(3) 0.7072(3) 0.32816(13) 0.0678(12) Uiso 1.000000 R .
C71 C 0.6569(3) 0.6323(3) 0.27477(12) 0.0537(9) Uani 1.000000 . .
H71 H 0.7246(3) 0.5862(3) 0.28547(12) 0.0645(11) Uiso 1.000000 R .
C72 C 0.6321(3) 0.6272(2) 0.23231(11) 0.0408(8) Uani 1.000000 . .
C73 C 0.7045(3) 0.5515(3) 0.20517(12) 0.0472(9) Uani 1.000000 . .
H73 H 0.7726(3) 0.5046(3) 0.21526(12) 0.0566(10) Uiso 1.000000 R .
C75 C 1.1235(3) 0.2379(2) 0.00867(11) 0.0383(7) Uani 1.000000 . .
C76 C 1.0944(3) 0.1908(2) -0.02012(12) 0.0451(8) Uani 1.000000 . .
H76 H 1.0425(3) 0.1573(2) -0.00860(12) 0.0541(10) Uiso 1.000000 R .
C77 C 1.1417(4) 0.1931(3) -0.06588(13) 0.0599(10) Uani 1.000000 . .
H77 H 1.1205(4) 0.1623(3) -0.08487(13) 0.0719(13) Uiso 1.000000 R .
C78 C 1.2201(4) 0.2413(3) -0.08299(14) 0.0708(12) Uani 1.000000 . .
H78 H 1.2526(4) 0.2425(3) -0.11350(14) 0.0850(15) Uiso 1.000000 R .
C79 C 1.2506(4) 0.2879(3) -0.05459(14) 0.0698(12) Uani 1.000000 . .
H79 H 1.3039(4) 0.3200(3) -0.06608(14) 0.0837(14) Uiso 1.000000 R .
C80 C 1.2021(3) 0.2868(3) -0.00931(12) 0.0535(10) Uani 1.000000 . .
H80 H 1.2222(3) 0.3191(3) 0.00935(12) 0.0642(11) Uiso 1.000000 R .
C81 C 1.0604(3) 0.3392(2) 0.08829(11) 0.0381(7) Uani 1.000000 . .
C82 C 1.0257(3) 0.4321(3) 0.06116(13) 0.0518(9) Uani 1.000000 . .
H82 H 1.0072(3) 0.4367(3) 0.03242(13) 0.0622(11) Uiso 1.000000 R .
C83 C 1.0185(4) 0.5181(3) 0.07642(16) 0.0682(12) Uani 1.000000 . .
H83 H 0.9987(4) 0.5793(3) 0.05736(16) 0.0819(14) Uiso 1.000000 R .
C84 C 1.0401(4) 0.5133(3) 0.11913(17) 0.0712(12) Uani 1.000000 . .
H84 H 1.0347(4) 0.5711(3) 0.12941(17) 0.0854(15) Uiso 1.000000 R .
C85 C 1.0702(4) 0.4225(3) 0.14702(15) 0.0659(11) Uani 1.000000 . .
H85 H 1.0828(4) 0.4197(3) 0.17652(15) 0.0791(14) Uiso 1.000000 R .
C86 C 1.0819(3) 0.3351(3) 0.13185(12) 0.0500(9) Uani 1.000000 . .
H86 H 1.1040(3) 0.2739(3) 0.15084(12) 0.0600(11) Uiso 1.000000 R .
C87 C 1.1846(3) 0.1264(2) 0.09467(11) 0.0356(7) Uani 1.000000 . .
C88 C 1.2940(3) 0.1325(3) 0.08541(15) 0.0682(13) Uani 1.000000 . .
H88 H 1.3052(3) 0.1880(3) 0.06647(15) 0.0819(15) Uiso 1.000000 R .
C89 C 1.3870(3) 0.0576(4) 0.10378(18) 0.0854(16) Uani 1.000000 . .
H89 H 1.4600(3) 0.0634(4) 0.09729(18) 0.1025(19) Uiso 1.000000 R .
C90 C 1.3730(3) -0.0246(3) 0.13126(16) 0.0675(12) Uani 1.000000 . .
H90 H 1.4362(3) -0.0752(3) 0.14329(16) 0.0810(14) Uiso 1.000000 R .
C91 C 1.2658(3) -0.0325(3) 0.14110(14) 0.0592(11) Uani 1.000000 . .
H91 H 1.2556(3) -0.0881(3) 0.16028(14) 0.0711(13) Uiso 1.000000 R .
C92 C 1.1716(3) 0.0426(2) 0.12252(13) 0.0499(9) Uani 1.000000 . .
H92 H 1.0990(3) 0.0360(2) 0.12899(13) 0.0598(11) Uiso 1.000000 R .
C93 C 0.6401(3) 0.1655(3) 0.06641(12) 0.0433(8) Uani 1.000000 . .
C94 C 0.6732(3) 0.0709(3) 0.05424(14) 0.0596(10) Uani 1.000000 . .
H94 H 0.7197(3) 0.0154(3) 0.07179(14) 0.0716(12) Uiso 1.000000 R .
C95 C 0.6381(4) 0.0576(4) 0.01622(17) 0.0800(14) Uani 1.000000 . .
H95 H 0.6623(4) -0.0063(4) 0.00801(17) 0.0960(17) Uiso 1.000000 R .
C96 C 0.5669(4) 0.1397(5) -0.00936(17) 0.0829(15) Uani 1.000000 . .
H96 H 0.5409(4) 0.1308(5) -0.03421(17) 0.0994(17) Uiso 1.000000 R .
C97 C 0.5349(4) 0.2334(4) 0.00177(15) 0.0687(12) Uani 1.000000 . .
H97 H 0.4882(4) 0.2885(4) -0.01591(15) 0.0825(14) Uiso 1.000000 R .
C98 C 0.5713(3) 0.2477(3) 0.03925(12) 0.0529(9) Uani 1.000000 . .
H98 H 0.5497(3) 0.3122(3) 0.04628(12) 0.0635(11) Uiso 1.000000 R .
C99 C 0.5786(3) 0.2782(2) 0.14332(11) 0.0423(8) Uani 1.000000 . .
C100 C 0.4626(3) 0.3129(3) 0.13687(14) 0.0579(10) Uani 1.000000 . .
H100 H 0.4408(3) 0.2869(3) 0.11606(14) 0.0695(12) Uiso 1.000000 R .
C101 C 0.3785(4) 0.3861(4) 0.16115(16) 0.0750(13) Uani 1.000000 . .
H101 H 0.3013(4) 0.4100(4) 0.15604(16) 0.0900(16) Uiso 1.000000 R .
C102 C 0.4097(4) 0.4232(3) 0.19280(17) 0.0769(14) Uani 1.000000 . .
H102 H 0.3534(4) 0.4724(3) 0.20888(17) 0.0923(17) Uiso 1.000000 R .
C103 C 0.5223(4) 0.3885(3) 0.20079(14) 0.0656(11) Uani 1.000000 . .
H103 H 0.5426(4) 0.4129(3) 0.22263(14) 0.0788(14) Uiso 1.000000 R .
C104 C 0.6064(3) 0.3165(3) 0.17606(12) 0.0534(9) Uani 1.000000 . .
H104 H 0.6832(3) 0.2933(3) 0.18148(12) 0.0640(11) Uiso 1.000000 R .
C105 C 0.7010(3) 0.0685(2) 0.15496(12) 0.0450(8) Uani 1.000000 . .
C106 C 0.8024(4) -0.0036(3) 0.16776(15) 0.0657(12) Uani 1.000000 . .
H106 H 0.8731(4) 0.0044(3) 0.15576(15) 0.0789(14) Uiso 1.000000 R .
C107 C 0.8005(4) -0.0884(3) 0.19839(18) 0.0891(16) Uani 1.000000 . .
H107 H 0.8701(4) -0.1362(3) 0.20681(18) 0.1069(19) Uiso 1.000000 R .
C108 C 0.6980(5) -0.1028(3) 0.21642(17) 0.0834(15) Uani 1.000000 . .
H108 H 0.6975(5) -0.1609(3) 0.23616(17) 0.1001(17) Uiso 1.000000 R .
C109 C 0.5970(5) -0.0306(4) 0.20486(18) 0.0905(16) Uani 1.000000 . .
H109 H 0.5264(5) -0.0381(4) 0.21752(18) 0.1086(19) Uiso 1.000000 R .
C110 C 0.5986(4) 0.0544(3) 0.17428(16) 0.0757(13) Uani 1.000000 . .
H110 H 0.5286(4) 0.1030(3) 0.16670(16) 0.0909(16) Uiso 1.000000 R .
Cl1 Cl 0.85844(8) 0.71155(7) 0.33121(3) 0.0495(2) Uani 1.000000 . .
Cl2 Cl 0.9098(3) 0.1806(3) 0.16765(6) 0.0409(6) Uani 0.500000 D 1
N1 N 0.7911(2) 0.91617(18) 0.38773(8) 0.0328(6) Uani 1.000000 . .
N2 N 0.8437(2) 0.8398(2) 0.45525(8) 0.0370(6) Uani 1.000000 . .
N3 N 0.8652(2) 0.8469(2) 0.49650(9) 0.0393(6) Uani 1.000000 . .
N4 N 0.8208(2) 0.28665(19) 0.02512(8) 0.0368(6) Uani 1.000000 . .
N5 N 0.7899(2) 0.37310(18) 0.08185(8) 0.0357(6) Uani 1.000000 . .
N6 N 0.7270(2) 0.45860(19) 0.10070(9) 0.0369(6) Uani 1.000000 . .
O1 O 0.9649(3) 0.5471(2) 0.45022(10) 0.0672(8) Uani 1.000000 . .
O2 O 0.9810(11) 0.0012(5) 0.0646(5) 0.081(3) Uani 0.500000 D 1
P1 P 1.05909(6) 0.75292(5) 0.38002(2) 0.02652(16) Uani 1.000000 . .
P2 P 0.67658(6) 0.74208(6) 0.43299(3) 0.02856(16) Uani 1.000000 . .
P3 P 1.06320(7) 0.22715(6) 0.06902(3) 0.03080(17) Uani 1.000000 . .
P4 P 0.69696(7) 0.18203(6) 0.11380(3) 0.03482(18) Uani 1.000000 . .
Ru1 Ru 0.86522(2) 0.750460(17) 0.404140(8) 0.02717(6) Uani 1.000000 . .
Ru2 Ru 0.87796(2) 0.209340(17) 0.089540(8) 0.02906(6) Uani 1.000000 D .
S1 S 0.76013(10) 1.05063(7) 0.43868(3) 0.0564(3) Uani 1.000000 . .
S2 S 0.68143(9) 0.47174(7) 0.00453(3) 0.0543(2) Uani 1.000000 . .
C74 C 0.9391(14) 0.0812(8) 0.0761(6) 0.046(3) Uani 0.500000 D 1
ClL Cl 0.9608(3) 0.04404(18) 0.06709(15) 0.0547(7) Uani 0.500000 D 2
C113 C 0.9056(10) 0.1826(9) 0.1468(2) 0.036(2) Uani 0.500000 D 2
O10 O 0.9142(11) 0.1755(10) 0.18515(19) 0.0496(19) Uani 0.500000 D 2

loop_
_atom_site_aniso_label
_atom_site_aniso_U_11
_atom_site_aniso_U_22
_atom_site_aniso_U_33
_atom_site_aniso_U_12
_atom_site_aniso_U_13
_atom_site_aniso_U_23
C1 0.0323(17) 0.0371(17) 0.0399(18) -0.0119(14) -0.0045(14) -0.0018(14)
C2 0.050(2) 0.060(2) 0.042(2) -0.0179(19) -0.0109(17) 0.0020(17)
C3 0.064(3) 0.078(3) 0.062(3) -0.022(2) -0.025(2) 0.021(2)
C4 0.094(4) 0.053(3) 0.095(4) -0.015(3) -0.025(3) 0.026(3)
C5 0.087(3) 0.039(2) 0.099(4) -0.010(2) -0.015(3) -0.004(2)
C6 0.050(2) 0.0368(19) 0.060(2) -0.0132(17) -0.0078(18) -0.0042(16)
C7 0.0313(16) 0.0373(17) 0.0310(16) -0.0134(14) -0.0009(13) -0.0067(13)
C8 0.0376(18) 0.048(2) 0.0340(17) -0.0186(16) -0.0019(14) -0.0054(15)
C9 0.0296(16) 0.0450(18) 0.0339(17) -0.0111(14) -0.0032(13) -0.0077(14)
C10 0.0419(19) 0.0380(18) 0.0388(18) -0.0074(15) -0.0028(15) -0.0052(14)
C11 0.054(2) 0.0395(19) 0.049(2) -0.0116(17) -0.0079(17) -0.0157(16)
C12 0.0356(18) 0.0459(19) 0.0419(19) -0.0067(15) -0.0054(15) -0.0121(15)
C13 0.063(3) 0.057(2) 0.053(2) -0.016(2) -0.0190(19) -0.0197(19)
C14 0.067(3) 0.071(3) 0.050(2) -0.013(2) -0.024(2) -0.011(2)
C15 0.053(2) 0.060(2) 0.048(2) -0.011(2) -0.0152(18) 0.0005(18)
C16 0.046(2) 0.046(2) 0.050(2) -0.0139(17) -0.0097(17) -0.0059(16)
C17 0.0311(17) 0.0458(19) 0.0372(18) -0.0115(15) -0.0019(14) -0.0093(15)
C18 0.0391(18) 0.0423(19) 0.0424(19) -0.0163(15) -0.0019(15) -0.0095(15)
C19 0.0316(18) 0.059(2) 0.0367(19) -0.0264(18) 0.0059(15) -0.0223(17)
C20 0.0343(17) 0.0322(16) 0.0268(15) -0.0117(13) 0.0013(13) -0.0055(12)
C21 0.0437(19) 0.0458(19) 0.0362(18) -0.0213(16) -0.0038(15) -0.0032(14)
C22 0.061(2) 0.056(2) 0.0365(19) -0.021(2) -0.0126(17) 0.0050(16)
C23 0.065(3) 0.041(2) 0.048(2) -0.0226(19) -0.0006(19) 0.0041(16)
C24 0.054(2) 0.045(2) 0.054(2) -0.0292(18) 0.0043(18) -0.0031(17)
C25 0.0387(19) 0.0411(18) 0.0449(19) -0.0175(15) -0.0048(15) -0.0052(15)
C26 0.0266(15) 0.0392(17) 0.0278(15) -0.0143(13) -0.0017(12) -0.0069(13)
C27 0.046(2) 0.0424(18) 0.0356(17) -0.0230(16) -0.0042(15) -0.0068(14)
C28 0.060(2) 0.060(2) 0.045(2) -0.034(2) -0.0035(18) -0.0201(18)
C29 0.052(2) 0.082(3) 0.0376(19) -0.031(2) -0.0122(17) -0.0140(19)
C30 0.051(2) 0.056(2) 0.045(2) -0.0066(18) -0.0188(18) -0.0044(17)
C31 0.0438(19) 0.0441(19) 0.0368(18) -0.0113(16) -0.0083(15) -0.0098(15)
C32 0.0336(16) 0.0306(15) 0.0268(15) -0.0098(13) -0.0034(13) -0.0051(12)
C33 0.040(2) 0.0430(19) 0.061(2) -0.0195(16) 0.0056(17) -0.0140(17)
C34 0.038(2) 0.052(2) 0.059(2) -0.0092(17) 0.0144(17) -0.0139(18)
C35 0.053(2) 0.047(2) 0.0377(19) -0.0046(18) 0.0024(17) -0.0150(16)
C36 0.052(2) 0.048(2) 0.066(2) -0.0097(18) -0.0092(19) -0.0306(19)
C37 0.0363(19) 0.0449(19) 0.057(2) -0.0126(16) -0.0071(16) -0.0201(16)
C38 0.0314(17) 0.0338(16) 0.0399(18) -0.0114(14) -0.0050(14) -0.0057(13)
C39 0.038(2) 0.055(2) 0.061(2) -0.0125(18) -0.0022(18) 0.0043(18)
C40 0.033(2) 0.054(2) 0.092(3) -0.0064(18) -0.001(2) -0.008(2)
C41 0.042(2) 0.043(2) 0.089(3) -0.0069(18) -0.025(2) -0.005(2)
C42 0.055(2) 0.050(2) 0.053(2) -0.0147(19) -0.0209(19) -0.0004(17)
C43 0.0408(19) 0.0441(19) 0.0430(19) -0.0100(16) -0.0086(15) -0.0152(15)
C44 0.0318(17) 0.0465(19) 0.0337(17) -0.0182(15) 0.0024(13) -0.0118(14)
C45 0.053(2) 0.050(2) 0.050(2) -0.0234(18) 0.0059(18) -0.0179(17)
C46 0.066(3) 0.080(3) 0.058(3) -0.035(2) 0.010(2) -0.039(2)
C47 0.093(3) 0.093(3) 0.035(2) -0.045(3) -0.002(2) -0.010(2)
C48 0.101(4) 0.070(3) 0.036(2) -0.039(3) -0.012(2) 0.0010(19)
C49 0.068(3) 0.048(2) 0.0379(19) -0.0219(19) -0.0071(18) -0.0062(16)
C50 0.0340(17) 0.0377(17) 0.0315(16) -0.0147(14) -0.0046(13) -0.0063(13)
C51 0.039(2) 0.060(2) 0.073(3) -0.0243(18) 0.0086(18) -0.031(2)
C52 0.041(2) 0.071(3) 0.094(3) -0.033(2) 0.008(2) -0.033(2)
C53 0.054(2) 0.049(2) 0.074(3) -0.0265(19) -0.012(2) -0.0188(19)
C54 0.049(2) 0.0400(19) 0.052(2) -0.0147(16) -0.0053(17) -0.0151(16)
C55 0.0363(18) 0.0358(17) 0.0425(18) -0.0123(14) -0.0019(15) -0.0065(14)
C56 0.0411(19) 0.0460(19) 0.0372(18) -0.0126(16) -0.0061(15) -0.0110(15)
C57 0.053(2) 0.066(3) 0.056(2) -0.013(2) -0.0080(19) -0.027(2)
C58 0.078(3) 0.112(4) 0.065(3) -0.027(3) -0.008(3) -0.052(3)
C59 0.094(4) 0.124(5) 0.053(3) -0.030(4) -0.030(3) -0.022(3)
C60 0.081(3) 0.085(3) 0.047(2) -0.018(3) -0.030(2) 0.002(2)
C61 0.057(2) 0.054(2) 0.0364(19) -0.0124(18) -0.0127(17) -0.0058(16)
C62 0.0338(17) 0.0326(16) 0.0297(16) -0.0064(13) -0.0044(13) -0.0015(13)
C63 0.0349(18) 0.0459(19) 0.0394(19) -0.0096(15) -0.0040(15) -0.0093(15)
C64 0.0377(18) 0.0420(18) 0.0380(18) -0.0144(15) -0.0033(14) -0.0088(14)
C65 0.047(2) 0.0447(19) 0.0343(18) -0.0126(16) -0.0082(15) -0.0074(15)
C66 0.044(2) 0.0429(19) 0.046(2) -0.0064(16) -0.0127(16) -0.0040(16)
C67 0.0404(19) 0.0385(18) 0.0413(19) -0.0154(15) -0.0044(15) -0.0051(14)
C68 0.043(2) 0.0415(19) 0.053(2) -0.0108(16) -0.0049(17) -0.0107(16)
C69 0.052(2) 0.051(2) 0.048(2) -0.0214(18) 0.0017(17) -0.0187(17)
C70 0.060(2) 0.067(3) 0.047(2) -0.020(2) -0.0085(19) -0.0231(19)
C71 0.052(2) 0.060(2) 0.048(2) -0.0101(19) -0.0151(18) -0.0167(18)
C72 0.0436(19) 0.0468(19) 0.0326(17) -0.0152(16) -0.0066(15) -0.0074(14)
C73 0.0387(19) 0.052(2) 0.047(2) -0.0049(16) -0.0148(16) -0.0123(16)
C75 0.0337(17) 0.0386(17) 0.0375(18) -0.0101(14) -0.0038(14) -0.0013(14)
C76 0.046(2) 0.0400(19) 0.044(2) -0.0109(16) -0.0031(16) -0.0071(15)
C77 0.071(3) 0.058(2) 0.043(2) -0.016(2) -0.001(2) -0.0099(18)
C78 0.076(3) 0.075(3) 0.038(2) -0.014(2) 0.010(2) -0.000(2)
C79 0.068(3) 0.089(3) 0.052(3) -0.041(3) 0.001(2) 0.009(2)
C80 0.053(2) 0.069(3) 0.043(2) -0.033(2) -0.0054(17) 0.0043(18)
C81 0.0316(17) 0.0399(18) 0.0443(19) -0.0145(14) -0.0082(14) -0.0027(14)
C82 0.062(2) 0.042(2) 0.057(2) -0.0195(18) -0.0210(19) -0.0014(17)
C83 0.088(3) 0.039(2) 0.081(3) -0.018(2) -0.032(3) -0.003(2)
C84 0.080(3) 0.051(3) 0.094(3) -0.022(2) -0.024(3) -0.023(2)
C85 0.071(3) 0.076(3) 0.063(3) -0.029(2) -0.018(2) -0.024(2)
C86 0.056(2) 0.049(2) 0.051(2) -0.0223(18) -0.0150(18) -0.0041(17)
C87 0.0262(16) 0.0377(17) 0.0385(17) -0.0074(13) -0.0086(13) 0.0002(14)
C88 0.041(2) 0.072(3) 0.083(3) -0.025(2) -0.022(2) 0.032(2)
C89 0.035(2) 0.096(4) 0.114(4) -0.024(2) -0.028(2) 0.030(3)
C90 0.042(2) 0.058(3) 0.093(3) -0.006(2) -0.031(2) 0.006(2)
C91 0.055(2) 0.039(2) 0.080(3) -0.0134(18) -0.029(2) 0.0137(18)
C92 0.038(2) 0.0414(19) 0.067(2) -0.0125(16) -0.0169(18) 0.0050(17)
C93 0.0312(18) 0.051(2) 0.051(2) -0.0175(16) -0.0073(15) -0.0055(16)
C94 0.051(2) 0.058(2) 0.075(3) -0.016(2) -0.016(2) -0.021(2)
C95 0.071(3) 0.088(4) 0.100(4) -0.029(3) -0.014(3) -0.050(3)
C96 0.066(3) 0.124(5) 0.073(3) -0.035(3) -0.022(3) -0.031(3)
C97 0.051(2) 0.088(3) 0.068(3) -0.020(2) -0.023(2) -0.006(2)
C98 0.043(2) 0.065(2) 0.052(2) -0.0206(19) -0.0104(17) -0.0052(19)
C99 0.0323(18) 0.0422(19) 0.046(2) -0.0141(15) 0.0018(15) 0.0008(15)
C100 0.037(2) 0.066(3) 0.059(2) -0.0110(19) 0.0003(18) -0.004(2)
C101 0.040(2) 0.078(3) 0.073(3) 0.002(2) 0.006(2) 0.005(3)
C102 0.064(3) 0.064(3) 0.071(3) -0.008(2) 0.026(2) -0.007(2)
C103 0.065(3) 0.069(3) 0.056(3) -0.026(2) 0.021(2) -0.021(2)
C104 0.046(2) 0.060(2) 0.049(2) -0.0190(19) 0.0094(18) -0.0130(18)
C105 0.045(2) 0.0400(18) 0.052(2) -0.0216(16) -0.0104(17) 0.0042(15)
C106 0.050(2) 0.056(2) 0.077(3) -0.017(2) -0.011(2) 0.019(2)
C107 0.076(3) 0.065(3) 0.106(4) -0.020(3) -0.029(3) 0.036(3)
C108 0.103(4) 0.063(3) 0.086(3) -0.046(3) -0.019(3) 0.024(2)
C109 0.077(3) 0.086(4) 0.110(4) -0.053(3) -0.010(3) 0.027(3)
C110 0.057(3) 0.069(3) 0.096(3) -0.033(2) -0.012(2) 0.023(2)
Cl1 0.0475(5) 0.0566(5) 0.0483(5) -0.0212(4) -0.0051(4) -0.0122(4)
Cl2 0.0427(11) 0.0594(13) 0.0193(19) -0.0176(9) -0.008(2) -0.001(2)
N1 0.0353(14) 0.0317(13) 0.0306(13) -0.0115(11) -0.0034(11) -0.0048(10)
N2 0.0394(15) 0.0473(16) 0.0292(14) -0.0175(13) -0.0038(12) -0.0127(12)
N3 0.0341(15) 0.0539(17) 0.0336(14) -0.0167(13) -0.0021(12) -0.0146(13)
N4 0.0379(15) 0.0335(14) 0.0352(14) -0.0065(12) -0.0075(12) -0.0067(11)
N5 0.0394(15) 0.0293(13) 0.0355(14) -0.0065(12) -0.0059(12) -0.0089(11)
N6 0.0399(15) 0.0352(14) 0.0337(14) -0.0121(12) -0.0009(12) -0.0074(11)
O1 0.067(2) 0.072(2) 0.066(2) -0.0275(18) -0.0127(16) -0.0103(17)
O2 0.066(5) 0.039(5) 0.126(6) -0.003(5) 0.000(4) -0.032(6)
P1 0.0273(4) 0.0276(4) 0.0261(4) -0.0113(3) -0.0025(3) -0.0052(3)
P2 0.0270(4) 0.0311(4) 0.0281(4) -0.0117(3) -0.0018(3) -0.0046(3)
P3 0.0275(4) 0.0303(4) 0.0336(4) -0.0108(3) -0.0063(3) 0.0006(3)
P4 0.0276(4) 0.0360(4) 0.0401(5) -0.0124(3) -0.0056(3) -0.0008(3)
Ru1 0.02757(13) 0.02968(12) 0.02585(12) -0.01117(10) -0.00372(10) -0.00546(9)
Ru2 0.02610(13) 0.02793(12) 0.03150(13) -0.00732(10) -0.00559(10) -0.00367(10)
S1 0.0731(7) 0.0436(5) 0.0580(6) -0.0179(5) -0.0116(5) -0.0220(4)
S2 0.0654(6) 0.0363(5) 0.0499(5) -0.0021(4) -0.0221(5) 0.0007(4)
C74 0.025(6) 0.050(8) 0.053(7) -0.004(6) -0.002(5) -0.008(6)
ClL 0.042(3) 0.043(3) 0.074(3) -0.011(2) -0.007(2) -0.009(2)
C113 0.033(4) 0.046(4) 0.029(5) -0.015(3) -0.006(5) -0.005(5)
O10 0.056(4) 0.071(4) 0.021(4) -0.023(3) -0.007(5) -0.002(5)

loop_
_atom_type_symbol
_atom_type_scat_dispersion_real
_atom_type_scat_dispersion_imag
_atom_type_scat_Cromer_Mann_a1
_atom_type_scat_Cromer_Mann_a2
_atom_type_scat_Cromer_Mann_a3
_atom_type_scat_Cromer_Mann_a4
_atom_type_scat_Cromer_Mann_b1
_atom_type_scat_Cromer_Mann_b2
_atom_type_scat_Cromer_Mann_b3
_atom_type_scat_Cromer_Mann_b4
_atom_type_scat_Cromer_Mann_c
_atom_type_scat_source
_atom_type_scat_dispersion_source
Ru -1.23940 0.83517 19.26740 12.91820 4.86337 1.56756 0.80852 8.43467 24.79970 94.29280 5.37873983383 'International Tables Volume C Table 6.1.1.4 (pp. 500-502)' 'Henke, Gullikson and Davis, At. Data and Nucl. Data Tables, 1993, 54, 2'
C 0.00347 0.00161 2.31000 1.02000 1.58860 0.86500 20.84390 10.20750 0.56870 51.65120 0.215599998832 'International Tables Volume C Table 6.1.1.4 (pp. 500-502)' 'Henke, Gullikson and Davis, At. Data and Nucl. Data Tables, 1993, 54, 2'
Cl 0.14873 0.16029 11.46040 7.19640 6.25560 1.64550 0.01040 1.16620 18.51940 47.77840 -9.55739974976 'International Tables Volume C Table 6.1.1.4 (pp. 500-502)' 'Henke, Gullikson and Davis, At. Data and Nucl. Data Tables, 1993, 54, 2'
H 0.00000 0.00000 0.49300 0.32291 0.14019 0.04081 10.51090 26.12570 3.14236 57.79970 0.0030380000826 'International Tables Volume C Table 6.1.1.4 (pp. 500-502)' 'Henke, Gullikson and Davis, At. Data and Nucl. Data Tables, 1993, 54, 2'
O 0.01158 0.00611 3.04850 2.28680 1.54630 0.86700 13.27710 5.70110 0.32390 32.90890 0.250800013542 'International Tables Volume C Table 6.1.1.4 (pp. 500-502)' 'Henke, Gullikson and Davis, At. Data and Nucl. Data Tables, 1993, 54, 2'
N 0.00653 0.00323 12.21260 3.13220 2.01250 1.16630 0.00570 9.89330 28.99750 0.58260 -11.5290002823 'International Tables Volume C Table 6.1.1.4 (pp. 500-502)' 'Henke, Gullikson and Davis, At. Data and Nucl. Data Tables, 1993, 54, 2'
P 0.10434 0.09671 6.43450 4.17910 1.78000 1.49080 1.90670 27.15700 0.52600 68.16450 1.11489999294 'International Tables Volume C Table 6.1.1.4 (pp. 500-502)' 'Henke, Gullikson and Davis, At. Data and Nucl. Data Tables, 1993, 54, 2'
S 0.12424 0.12443 6.90530 5.20340 1.43790 1.58630 1.46790 22.21510 0.25360 56.17200 0.866900026798 'International Tables Volume C Table 6.1.1.4 (pp. 500-502)' 'Henke, Gullikson and Davis, At. Data and Nucl. Data Tables, 1993, 54, 2'

loop_
_geom_angle_atom_site_label_1
_geom_angle_atom_site_label_2
_geom_angle_atom_site_label_3
_geom_angle
_geom_angle_site_symmetry_1
_geom_angle_site_symmetry_3
_geom_angle_publ_flag
C6 C1 C2 119.3(3) . . ?
N1 C1 C2 127.4(3) . . ?
N1 C1 C6 113.2(3) . . ?
H2 C2 C1 120.9(2) . . ?
C3 C2 C1 118.2(4) . . ?
C3 C2 H2 120.9(3) . . ?
H3 C3 C2 119.1(3) . . ?
C4 C3 C2 121.7(4) . . ?
C4 C3 H3 119.1(3) . . ?
H4 C4 C3 119.8(3) . . ?
C5 C4 C3 120.5(4) . . ?
C5 C4 H4 119.8(3) . . ?
H5 C5 C4 120.7(3) . . ?
C6 C5 C4 118.6(4) . . ?
C6 C5 H5 120.7(3) . . ?
C5 C6 C1 121.6(4) . . ?
S1 C6 C1 111.1(2) . . ?
S1 C6 C5 127.3(3) . . ?
N2 C7 N1 113.2(3) . . ?
S1 C7 N1 116.2(2) . . ?
S1 C7 N2 130.6(2) . . ?
C9 C8 H8 120.12(18) . . ?
N3 C8 H8 120.12(19) . . ?
N3 C8 C9 119.8(3) . . ?
C10 C9 C8 120.7(3) . . ?
C18 C9 C8 120.3(3) . . ?
C18 C9 C10 119.0(3) . . ?
H10 C10 C9 119.63(18) . . ?
C11 C10 C9 120.7(3) . . ?
C11 C10 H10 119.6(2) . . ?
H11 C11 C10 119.2(2) . . ?
C12 C11 C10 121.6(3) . . ?
C12 C11 H11 119.22(19) . . ?
C13 C12 C11 122.7(3) . . ?
C17 C12 C11 118.1(3) . . ?
C17 C12 C13 119.2(3) . . ?
H13 C13 C12 119.5(2) . . ?
C14 C13 C12 120.9(4) . . ?
C14 C13 H13 119.5(2) . . ?
H14 C14 C13 119.9(2) . . ?
C15 C14 C13 120.3(4) . . ?
C15 C14 H14 119.9(2) . . ?
H15 C15 C14 119.7(2) . . ?
C16 C15 C14 120.6(4) . . ?
C16 C15 H15 119.7(2) . . ?
H16 C16 C15 119.4(2) . . ?
C17 C16 C15 121.1(3) . . ?
C17 C16 H16 119.4(2) . . ?
C16 C17 C12 117.8(3) . . ?
C18 C17 C12 119.2(3) . . ?
C18 C17 C16 122.9(3) . . ?
C17 C18 C9 121.3(3) . . ?
H18 C18 C9 119.33(19) . . ?
H18 C18 C17 119.33(19) . . ?
Ru1 C19 O1 179.0(4) . . ?
C25 C20 C21 118.5(3) . . ?
P1 C20 C21 117.1(2) . . ?
P1 C20 C25 124.1(2) . . ?
H21 C21 C20 119.81(18) . . ?
C22 C21 C20 120.4(3) . . ?
C22 C21 H21 119.8(2) . . ?
H22 C22 C21 119.6(2) . . ?
C23 C22 C21 120.7(3) . . ?
C23 C22 H22 119.6(2) . . ?
H23 C23 C22 120.2(2) . . ?
C24 C23 C22 119.6(3) . . ?
C24 C23 H23 120.2(2) . . ?
H24 C24 C23 119.9(2) . . ?
C25 C24 C23 120.2(3) . . ?
C25 C24 H24 119.9(2) . . ?
C24 C25 C20 120.6(3) . . ?
H25 C25 C20 119.72(18) . . ?
H25 C25 C24 119.7(2) . . ?
C31 C26 C27 118.5(3) . . ?
P1 C26 C27 122.4(2) . . ?
P1 C26 C31 118.7(2) . . ?
H27 C27 C26 119.69(18) . . ?
C28 C27 C26 120.6(3) . . ?
C28 C27 H27 119.7(2) . . ?
H28 C28 C27 119.9(2) . . ?
C29 C28 C27 120.1(3) . . ?
C29 C28 H28 119.9(2) . . ?
H29 C29 C28 119.9(2) . . ?
C30 C29 C28 120.2(3) . . ?
C30 C29 H29 119.9(2) . . ?
H30 C30 C29 120.1(2) . . ?
C31 C30 C29 119.9(3) . . ?
C31 C30 H30 120.1(2) . . ?
C30 C31 C26 120.7(3) . . ?
H31 C31 C26 119.66(18) . . ?
H31 C31 C30 119.7(2) . . ?
C37 C32 C33 118.1(3) . . ?
P1 C32 C33 119.8(2) . . ?
P1 C32 C37 122.1(2) . . ?
H33 C33 C32 119.59(19) . . ?
C34 C33 C32 120.8(3) . . ?
C34 C33 H33 119.6(2) . . ?
H34 C34 C33 119.9(2) . . ?
C35 C34 C33 120.1(3) . . ?
C35 C34 H34 119.9(2) . . ?
H35 C35 C34 120.0(2) . . ?
C36 C35 C34 120.0(3) . . ?
C36 C35 H35 120.0(2) . . ?
H36 C36 C35 120.0(2) . . ?
C37 C36 C35 120.0(3) . . ?
C37 C36 H36 120.0(2) . . ?
C36 C37 C32 121.0(3) . . ?
H37 C37 C32 119.52(19) . . ?
H37 C37 C36 119.5(2) . . ?
C43 C38 C39 118.6(3) . . ?
P2 C38 C39 123.8(3) . . ?
P2 C38 C43 117.6(2) . . ?
H39 C39 C38 119.7(2) . . ?
C40 C39 C38 120.6(4) . . ?
C40 C39 H39 119.7(2) . . ?
H40 C40 C39 120.0(2) . . ?
C41 C40 C39 120.0(4) . . ?
C41 C40 H40 120.0(2) . . ?
H41 C41 C40 119.9(2) . . ?
C42 C41 C40 120.1(3) . . ?
C42 C41 H41 119.9(2) . . ?
H42 C42 C41 120.1(2) . . ?
C43 C42 C41 119.8(4) . . ?
C43 C42 H42 120.1(2) . . ?
C42 C43 C38 120.9(3) . . ?
H43 C43 C38 119.53(19) . . ?
H43 C43 C42 119.5(2) . . ?
C49 C44 C45 118.4(3) . . ?
P2 C44 C45 121.2(3) . . ?
P2 C44 C49 120.1(2) . . ?
H45 C45 C44 120.2(2) . . ?
C46 C45 C44 119.6(4) . . ?
C46 C45 H45 120.2(2) . . ?
H46 C46 C45 119.9(2) . . ?
C47 C46 C45 120.3(4) . . ?
C47 C46 H46 119.9(2) . . ?
H47 C47 C46 119.8(2) . . ?
C48 C47 C46 120.5(4) . . ?
C48 C47 H47 119.8(2) . . ?
H48 C48 C47 120.2(2) . . ?
C49 C48 C47 119.5(4) . . ?
C49 C48 H48 120.2(2) . . ?
C48 C49 C44 121.6(4) . . ?
H49 C49 C44 119.2(2) . . ?
H49 C49 C48 119.2(2) . . ?
C55 C50 C51 118.2(3) . . ?
P2 C50 C51 119.4(2) . . ?
P2 C50 C55 122.4(2) . . ?
H51 C51 C50 119.7(2) . . ?
C52 C51 C50 120.6(3) . . ?
C52 C51 H51 119.7(2) . . ?
H52 C52 C51 119.7(2) . . ?
C53 C52 C51 120.6(3) . . ?
C53 C52 H52 119.7(2) . . ?
H53 C53 C52 120.1(2) . . ?
C54 C53 C52 119.8(3) . . ?
C54 C53 H53 120.1(2) . . ?
H54 C54 C53 119.9(2) . . ?
C55 C54 C53 120.2(3) . . ?
C55 C54 H54 119.9(2) . . ?
C54 C55 C50 120.6(3) . . ?
H55 C55 C50 119.70(18) . . ?
H55 C55 C54 119.7(2) . . ?
C61 C56 C57 120.1(3) . . ?
N4 C56 C57 126.6(3) . . ?
N4 C56 C61 113.3(3) . . ?
H57 C57 C56 121.0(2) . . ?
C58 C57 C56 118.1(4) . . ?
C58 C57 H57 121.0(3) . . ?
H58 C58 C57 119.4(3) . . ?
C59 C58 C57 121.1(4) . . ?
C59 C58 H58 119.4(3) . . ?
H59 C59 C58 119.4(3) . . ?
C60 C59 C58 121.2(4) . . ?
C60 C59 H59 119.4(3) . . ?
H60 C60 C59 120.7(3) . . ?
C61 C60 C59 118.5(4) . . ?
C61 C60 H60 120.7(3) . . ?
C60 C61 C56 121.0(4) . . ?
S2 C61 C56 111.1(2) . . ?
S2 C61 C60 127.9(3) . . ?
N5 C62 N4 113.4(3) . . ?
S2 C62 N4 116.2(2) . . ?
S2 C62 N5 130.3(2) . . ?
C64 C63 H63 119.77(18) . . ?
N6 C63 H63 119.77(19) . . ?
N6 C63 C64 120.5(3) . . ?
C65 C64 C63 120.8(3) . . ?
C73 C64 C63 120.6(3) . . ?
C73 C64 C65 118.4(3) . . ?
H65 C65 C64 119.44(18) . . ?
C66 C65 C64 121.1(3) . . ?
C66 C65 H65 119.4(2) . . ?
H66 C66 C65 119.4(2) . . ?
C67 C66 C65 121.1(3) . . ?
C67 C66 H66 119.43(19) . . ?
C68 C67 C66 122.4(3) . . ?
C72 C67 C66 118.6(3) . . ?
C72 C67 C68 119.0(3) . . ?
H68 C68 C67 119.9(2) . . ?
C69 C68 C67 120.2(3) . . ?
C69 C68 H68 119.9(2) . . ?
H69 C69 C68 119.6(2) . . ?
C70 C69 C68 120.7(3) . . ?
C70 C69 H69 119.6(2) . . ?
H70 C70 C69 119.6(2) . . ?
C71 C70 C69 120.7(3) . . ?
C71 C70 H70 119.6(2) . . ?
H71 C71 C70 119.7(2) . . ?
C72 C71 C70 120.6(3) . . ?
C72 C71 H71 119.7(2) . . ?
C71 C72 C67 118.7(3) . . ?
C73 C72 C67 118.5(3) . . ?
C73 C72 C71 122.8(3) . . ?
C72 C73 C64 122.3(3) . . ?
H73 C73 C64 118.9(2) . . ?
H73 C73 C72 118.86(18) . . ?
C80 C75 C76 118.4(3) . . ?
P3 C75 C76 118.8(2) . . ?
P3 C75 C80 122.8(3) . . ?
H76 C76 C75 119.5(2) . . ?
C77 C76 C75 121.0(3) . . ?
C77 C76 H76 119.5(2) . . ?
H77 C77 C76 120.1(2) . . ?
C78 C77 C76 119.8(4) . . ?
C78 C77 H77 120.1(2) . . ?
H78 C78 C77 120.1(2) . . ?
C79 C78 C77 119.8(4) . . ?
C79 C78 H78 120.1(2) . . ?
H79 C79 C78 119.8(2) . . ?
C80 C79 C78 120.3(4) . . ?
C80 C79 H79 119.8(3) . . ?
C79 C80 C75 120.7(4) . . ?
H80 C80 C75 119.7(2) . . ?
H80 C80 C79 119.7(3) . . ?
C86 C81 C82 118.5(3) . . ?
P3 C81 C82 120.5(3) . . ?
P3 C81 C86 120.7(2) . . ?
H82 C82 C81 119.6(2) . . ?
C83 C82 C81 120.8(3) . . ?
C83 C82 H82 119.6(2) . . ?
H83 C83 C82 119.9(2) . . ?
C84 C83 C82 120.3(4) . . ?
C84 C83 H83 119.9(2) . . ?
H84 C84 C83 120.2(2) . . ?
C85 C84 C83 119.6(4) . . ?
C85 C84 H84 120.2(2) . . ?
H85 C85 C84 119.5(2) . . ?
C86 C85 C84 121.0(4) . . ?
C86 C85 H85 119.5(2) . . ?
C85 C86 C81 119.8(3) . . ?
H86 C86 C81 120.1(2) . . ?
H86 C86 C85 120.1(2) . . ?
C92 C87 C88 117.8(3) . . ?
P3 C87 C88 119.8(2) . . ?
P3 C87 C92 122.5(2) . . ?
H88 C88 C87 119.5(2) . . ?
C89 C88 C87 121.1(4) . . ?
C89 C88 H88 119.5(2) . . ?
H89 C89 C88 119.7(2) . . ?
C90 C89 C88 120.6(4) . . ?
C90 C89 H89 119.7(2) . . ?
H90 C90 C89 120.2(2) . . ?
C91 C90 C89 119.6(3) . . ?
C91 C90 H90 120.2(2) . . ?
H91 C91 C90 119.9(2) . . ?
C92 C91 C90 120.2(3) . . ?
C92 C91 H91 119.9(2) . . ?
C91 C92 C87 120.8(3) . . ?
H92 C92 C87 119.62(19) . . ?
H92 C92 C91 119.6(2) . . ?
C98 C93 C94 118.4(3) . . ?
P4 C93 C94 120.0(3) . . ?
P4 C93 C98 121.4(3) . . ?
H94 C94 C93 119.5(2) . . ?
C95 C94 C93 121.0(4) . . ?
C95 C94 H94 119.5(3) . . ?
H95 C95 C94 120.2(3) . . ?
C96 C95 C94 119.6(4) . . ?
C96 C95 H95 120.2(3) . . ?
H96 C96 C95 120.0(3) . . ?
C97 C96 C95 120.1(4) . . ?
C97 C96 H96 120.0(3) . . ?
H97 C97 C96 119.7(3) . . ?
C98 C97 C96 120.7(4) . . ?
C98 C97 H97 119.7(3) . . ?
C97 C98 C93 120.2(4) . . ?
H98 C98 C93 119.9(2) . . ?
H98 C98 C97 119.9(3) . . ?
C104 C99 C100 117.6(3) . . ?
P4 C99 C100 125.0(3) . . ?
P4 C99 C104 117.3(3) . . ?
H100 C100 C99 119.6(2) . . ?
C101 C100 C99 120.8(4) . . ?
C101 C100 H100 119.6(3) . . ?
H101 C101 C100 120.1(3) . . ?
C102 C101 C100 119.8(4) . . ?
C102 C101 H101 120.1(3) . . ?
H102 C102 C101 119.7(3) . . ?
C103 C102 C101 120.7(4) . . ?
C103 C102 H102 119.7(3) . . ?
H103 C103 C102 120.3(3) . . ?
C104 C103 C102 119.4(4) . . ?
C104 C103 H103 120.3(3) . . ?
C103 C104 C99 121.6(4) . . ?
H104 C104 C99 119.2(2) . . ?
H104 C104 C103 119.2(3) . . ?
C110 C105 C106 117.5(3) . . ?
P4 C105 C106 123.2(3) . . ?
P4 C105 C110 119.3(3) . . ?
H106 C106 C105 119.6(2) . . ?
C107 C106 C105 120.8(4) . . ?
C107 C106 H106 119.6(3) . . ?
H107 C107 C106 119.5(3) . . ?
C108 C107 C106 121.1(4) . . ?
C108 C107 H107 119.5(3) . . ?
H108 C108 C107 120.7(3) . . ?
C109 C108 C107 118.6(4) . . ?
C109 C108 H108 120.7(3) . . ?
H109 C109 C108 119.8(3) . . ?
C110 C109 C108 120.5(4) . . ?
C110 C109 H109 119.8(3) . . ?
C109 C110 C105 121.5(4) . . ?
H110 C110 C105 119.2(2) . . ?
H110 C110 C109 119.2(3) . . ?
C7 N1 C1 111.5(3) . . ?
Ru1 N1 C1 157.0(2) . . ?
Ru1 N1 C7 91.34(18) . . ?
N3 N2 C7 115.6(3) . . ?
Ru1 N2 C7 94.13(18) . . ?
Ru1 N2 N3 149.5(2) . . ?
N2 N3 C8 117.1(3) . . ?
C62 N4 C56 111.3(2) . . ?
Ru2 N4 C56 153.2(2) . . ?
Ru2 N4 C62 93.22(18) . . ?
N6 N5 C62 114.9(2) . . ?
Ru2 N5 C62 91.30(18) . . ?
Ru2 N5 N6 150.0(2) . . ?
N5 N6 C63 116.6(3) . . ?
C26 P1 C20 106.03(13) . . ?
C32 P1 C20 100.89(13) . . ?
C32 P1 C26 101.92(13) . . ?
Ru1 P1 C20 117.55(10) . . ?
Ru1 P1 C26 110.51(9) . . ?
Ru1 P1 C32 118.16(10) . . ?
C44 P2 C38 104.70(15) . . ?
C50 P2 C38 101.74(14) . . ?
C50 P2 C44 102.38(14) . . ?
Ru1 P2 C38 116.88(10) . . ?
Ru1 P2 C44 111.02(10) . . ?
Ru1 P2 C50 118.30(10) . . ?
C81 P3 C75 104.95(15) . . ?
C87 P3 C75 102.06(14) . . ?
C87 P3 C81 102.94(14) . . ?
Ru2 P3 C75 118.29(11) . . ?
Ru2 P3 C81 110.67(10) . . ?
Ru2 P3 C87 116.25(10) . . ?
C99 P4 C93 106.68(16) . . ?
C105 P4 C93 102.94(16) . . ?
C105 P4 C99 100.57(16) . . ?
Ru2 P4 C93 111.86(11) . . ?
Ru2 P4 C99 116.91(11) . . ?
Ru2 P4 C105 116.33(11) . . ?
Cl1 Ru1 C19 98.69(10) . . y
N1 Ru1 C19 164.06(11) . . y
N1 Ru1 Cl1 97.25(7) . . y
N2 Ru1 C19 102.81(12) . . y
N2 Ru1 Cl1 158.50(7) . . y
N2 Ru1 N1 61.25(9) . . y
P1 Ru1 C19 88.74(10) . . y
P1 Ru1 Cl1 91.66(3) . . y
P1 Ru1 N1 90.58(7) . . y
P1 Ru1 N2 88.89(7) . . y
P2 Ru1 C19 88.27(10) . . y
P2 Ru1 Cl1 91.25(3) . . y
P2 Ru1 N1 91.61(7) . . y
P2 Ru1 N2 89.34(7) . . y
P2 Ru1 P1 176.11(3) . . y
N4 Ru2 Cl2 160.36(11) . . y
N5 Ru2 Cl2 98.93(11) . . y
N5 Ru2 N4 61.45(9) . . y
P3 Ru2 Cl2 87.19(8) . . y
P3 Ru2 N4 93.61(7) . . y
P3 Ru2 N5 90.90(7) . . y
P4 Ru2 Cl2 90.05(8) . . y
P4 Ru2 N4 89.85(7) . . y
P4 Ru2 N5 92.08(7) . . y
P4 Ru2 P3 176.22(3) . . y
C74 Ru2 Cl2 100.8(6) . . y
C74 Ru2 N4 98.8(6) . . y
C74 Ru2 N5 160.2(6) . . y
C74 Ru2 P3 91.4(6) . . y
C74 Ru2 P4 86.6(6) . . y
ClL Ru2 Cl2 103.90(14) . . y
ClL Ru2 N4 95.72(13) . . y
ClL Ru2 N5 157.17(13) . . y
ClL Ru2 P3 90.11(10) . . y
ClL Ru2 P4 88.05(10) . . y
ClL Ru2 C74 3.4(7) . . y
C113 Ru2 Cl2 2.5(4) . . y
C113 Ru2 N4 162.9(4) . . y
C113 Ru2 N5 101.4(4) . . y
C113 Ru2 P3 86.7(4) . . y
C113 Ru2 P4 90.5(4) . . y
C113 Ru2 C74 98.3(7) . . y
C113 Ru2 ClL 101.4(4) . . y
C7 S1 C6 88.00(15) . . ?
C62 S2 C61 88.12(15) . . ?
Ru2 C74 O2 175.5(19) . . ?
O10 C113 Ru2 172.3(14) . . ?

loop_
_geom_bond_atom_site_label_1
_geom_bond_atom_site_label_2
_geom_bond_distance
_geom_bond_site_symmetry_2
_geom_bond_publ_flag
C1 C2 1.393(5) . ?
C1 C6 1.396(5) . ?
C1 N1 1.399(4) . ?
C2 H2 0.9300 . ?
C2 C3 1.395(5) . ?
C3 H3 0.9300 . ?
C3 C4 1.376(7) . ?
C4 H4 0.9300 . ?
C4 C5 1.373(7) . ?
C5 H5 0.9300 . ?
C5 C6 1.391(5) . ?
C6 S1 1.757(4) . ?
C7 N1 1.314(4) . ?
C7 N2 1.340(4) . ?
C7 S1 1.743(3) . ?
C8 H8 0.9300 . ?
C8 C9 1.465(4) . ?
C8 N3 1.294(4) . ?
C9 C10 1.428(4) . ?
C9 C18 1.365(4) . ?
C10 H10 0.9300 . ?
C10 C11 1.359(5) . ?
C11 H11 0.9300 . ?
C11 C12 1.411(5) . ?
C12 C13 1.412(5) . ?
C12 C17 1.425(5) . ?
C13 H13 0.9300 . ?
C13 C14 1.361(5) . ?
C14 H14 0.9300 . ?
C14 C15 1.401(5) . ?
C15 H15 0.9300 . ?
C15 C16 1.358(5) . ?
C16 H16 0.9300 . ?
C16 C17 1.425(5) . ?
C17 C18 1.420(4) . ?
C18 H18 0.9300 . ?
C19 O1 0.972(4) . ?
C19 Ru1 1.933(4) . y
C20 C21 1.391(4) . ?
C20 C25 1.382(4) . ?
C20 P1 1.835(3) . ?
C21 H21 0.9300 . ?
C21 C22 1.386(4) . ?
C22 H22 0.9300 . ?
C22 C23 1.367(5) . ?
C23 H23 0.9300 . ?
C23 C24 1.373(5) . ?
C24 H24 0.9300 . ?
C24 C25 1.394(4) . ?
C25 H25 0.9300 . ?
C26 C27 1.387(4) . ?
C26 C31 1.390(4) . ?
C26 P1 1.828(3) . ?
C27 H27 0.9300 . ?
C27 C28 1.380(4) . ?
C28 H28 0.9300 . ?
C28 C29 1.376(5) . ?
C29 H29 0.9300 . ?
C29 C30 1.373(5) . ?
C30 H30 0.9300 . ?
C30 C31 1.385(4) . ?
C31 H31 0.9300 . ?
C32 C33 1.389(4) . ?
C32 C37 1.377(4) . ?
C32 P1 1.843(3) . ?
C33 H33 0.9300 . ?
C33 C34 1.382(5) . ?
C34 H34 0.9300 . ?
C34 C35 1.371(5) . ?
C35 H35 0.9300 . ?
C35 C36 1.367(5) . ?
C36 H36 0.9300 . ?
C36 C37 1.391(5) . ?
C37 H37 0.9300 . ?
C38 C39 1.388(5) . ?
C38 C43 1.381(4) . ?
C38 P2 1.828(3) . ?
C39 H39 0.9300 . ?
C39 C40 1.386(5) . ?
C40 H40 0.9300 . ?
C40 C41 1.374(6) . ?
C41 H41 0.9300 . ?
C41 C42 1.376(5) . ?
C42 H42 0.9300 . ?
C42 C43 1.386(5) . ?
C43 H43 0.9300 . ?
C44 C45 1.401(4) . ?
C44 C49 1.384(5) . ?
C44 P2 1.828(3) . ?
C45 H45 0.9300 . ?
C45 C46 1.392(5) . ?
C46 H46 0.9300 . ?
C46 C47 1.381(6) . ?
C47 H47 0.9300 . ?
C47 C48 1.366(6) . ?
C48 H48 0.9300 . ?
C48 C49 1.382(5) . ?
C49 H49 0.9300 . ?
C50 C51 1.387(4) . ?
C50 C55 1.386(4) . ?
C50 P2 1.840(3) . ?
C51 H51 0.9300 . ?
C51 C52 1.383(5) . ?
C52 H52 0.9300 . ?
C52 C53 1.370(5) . ?
C53 H53 0.9300 . ?
C53 C54 1.364(5) . ?
C54 H54 0.9300 . ?
C54 C55 1.397(4) . ?
C55 H55 0.9300 . ?
C56 C57 1.383(5) . ?
C56 C61 1.412(5) . ?
C56 N4 1.392(4) . ?
C57 H57 0.9300 . ?
C57 C58 1.391(6) . ?
C58 H58 0.9300 . ?
C58 C59 1.391(7) . ?
C59 H59 0.9300 . ?
C59 C60 1.365(6) . ?
C60 H60 0.9300 . ?
C60 C61 1.383(5) . ?
C61 S2 1.752(4) . ?
C62 N4 1.325(4) . ?
C62 N5 1.333(4) . ?
C62 S2 1.745(3) . ?
C63 H63 0.9300 . ?
C63 C64 1.458(4) . ?
C63 N6 1.279(4) . ?
C64 C65 1.420(4) . ?
C64 C73 1.367(4) . ?
C65 H65 0.9300 . ?
C65 C66 1.360(5) . ?
C66 H66 0.9300 . ?
C66 C67 1.418(5) . ?
C67 C68 1.419(5) . ?
C67 C72 1.418(4) . ?
C68 H68 0.9300 . ?
C68 C69 1.358(5) . ?
C69 H69 0.9300 . ?
C69 C70 1.392(5) . ?
C70 H70 0.9300 . ?
C70 C71 1.362(5) . ?
C71 H71 0.9300 . ?
C71 C72 1.408(4) . ?
C72 C73 1.419(5) . ?
C73 H73 0.9300 . ?
C75 C76 1.391(5) . ?
C75 C80 1.392(5) . ?
C75 P3 1.829(3) . ?
C76 H76 0.9300 . ?
C76 C77 1.391(5) . ?
C77 H77 0.9300 . ?
C77 C78 1.379(6) . ?
C78 H78 0.9300 . ?
C78 C79 1.387(6) . ?
C79 H79 0.9300 . ?
C79 C80 1.382(5) . ?
C80 H80 0.9300 . ?
C81 C82 1.390(4) . ?
C81 C86 1.386(5) . ?
C81 P3 1.828(3) . ?
C82 H82 0.9300 . ?
C82 C83 1.386(5) . ?
C83 H83 0.9300 . ?
C83 C84 1.359(6) . ?
C84 H84 0.9300 . ?
C84 C85 1.374(6) . ?
C85 H85 0.9300 . ?
C85 C86 1.387(5) . ?
C86 H86 0.9300 . ?
C87 C88 1.378(5) . ?
C87 C92 1.378(4) . ?
C87 P3 1.839(3) . ?
C88 H88 0.9300 . ?
C88 C89 1.380(5) . ?
C89 H89 0.9300 . ?
C89 C90 1.358(6) . ?
C90 H90 0.9300 . ?
C90 C91 1.361(5) . ?
C91 H91 0.9300 . ?
C91 C92 1.393(5) . ?
C92 H92 0.9300 . ?
C93 C94 1.382(5) . ?
C93 C98 1.395(5) . ?
C93 P4 1.825(3) . ?
C94 H94 0.9300 . ?
C94 C95 1.388(6) . ?
C95 H95 0.9300 . ?
C95 C96 1.382(7) . ?
C96 H96 0.9300 . ?
C96 C97 1.360(6) . ?
C97 H97 0.9300 . ?
C97 C98 1.388(5) . ?
C98 H98 0.9300 . ?
C99 C100 1.389(5) . ?
C99 C104 1.393(5) . ?
C99 P4 1.828(3) . ?
C100 H100 0.9300 . ?
C100 C101 1.390(6) . ?
C101 H101 0.9300 . ?
C101 C102 1.377(7) . ?
C102 H102 0.9300 . ?
C102 C103 1.363(6) . ?
C103 H103 0.9300 . ?
C103 C104 1.387(5) . ?
C104 H104 0.9300 . ?
C105 C106 1.372(5) . ?
C105 C110 1.373(5) . ?
C105 P4 1.843(3) . ?
C106 H106 0.9300 . ?
C106 C107 1.387(5) . ?
C107 H107 0.9300 . ?
C107 C108 1.369(6) . ?
C108 H108 0.9300 . ?
C108 C109 1.358(6) . ?
C109 H109 0.9300 . ?
C109 C110 1.388(6) . ?
C110 H110 0.9300 . ?
Cl1 Ru1 2.4179(9) . y
Cl2 Ru2 2.4066(16) . y
N1 Ru1 2.214(2) . y
N2 N3 1.364(3) . ?
N2 Ru1 2.134(2) . y
N4 Ru2 2.154(2) . y
N5 N6 1.361(3) . ?
N5 Ru2 2.193(2) . y
O2 C74 1.173(2) . ?
P1 Ru1 2.4066(8) . y
P2 Ru1 2.3919(8) . y
P3 Ru2 2.3814(8) . y
P4 Ru2 2.3989(8) . y
Ru2 C74 1.821(6) . y
Ru2 ClL 2.4077(17) . y
Ru2 C113 1.773(5) . y
C113 O10 1.1703(19) . ?

loop_
_geom_torsion_atom_site_label_1
_geom_torsion_atom_site_label_2
_geom_torsion_atom_site_label_3
_geom_torsion_atom_site_label_4
_geom_torsion
_geom_torsion_site_symmetry_1
_geom_torsion_site_symmetry_2
_geom_torsion_site_symmetry_3
_geom_torsion_site_symmetry_4
_geom_torsion_publ_flag
C1 C2 C3 C4 0.7(5) . . . . ?
C1 C6 C5 C4 -0.3(5) . . . . ?
C1 N1 C7 N2 -178.8(3) . . . . ?
C1 N1 C7 S1 0.3(2) . . . . ?
C2 C3 C4 C5 -1.8(5) . . . . ?
C3 C4 C5 C6 1.6(6) . . . . ?
C4 C5 C6 S1 179.0(3) . . . . ?
C7 N2 N3 C8 177.3(3) . . . . ?
C8 C9 C10 C11 -176.1(3) . . . . ?
C8 C9 C18 C17 177.5(3) . . . . ?
C8 N3 N2 Ru1 -16.9(4) . . . . ?
C9 C10 C11 C12 -0.8(4) . . . . ?
C9 C18 C17 C12 -1.8(4) . . . . ?
C9 C18 C17 C16 179.9(3) . . . . ?
C10 C11 C12 C13 179.7(3) . . . . ?
C10 C11 C12 C17 -0.3(4) . . . . ?
C11 C12 C13 C14 178.8(4) . . . . ?
C11 C12 C17 C16 180.0(3) . . . . ?
C11 C12 C17 C18 1.5(4) . . . . ?
C12 C13 C14 C15 0.8(5) . . . . ?
C12 C17 C16 C15 1.7(4) . . . . ?
C13 C14 C15 C16 1.0(5) . . . . ?
C14 C15 C16 C17 -2.2(5) . . . . ?
C15 C16 C17 C18 -179.9(3) . . . . ?
C20 C21 C22 C23 0.2(4) . . . . ?
C20 C25 C24 C23 0.2(4) . . . . ?
C21 C22 C23 C24 -0.3(4) . . . . ?
C22 C23 C24 C25 0.1(4) . . . . ?
C26 C27 C28 C29 -0.9(4) . . . . ?
C26 C31 C30 C29 0.4(4) . . . . ?
C27 C28 C29 C30 -0.9(4) . . . . ?
C28 C29 C30 C31 1.2(4) . . . . ?
C32 C33 C34 C35 -0.6(4) . . . . ?
C32 C37 C36 C35 0.4(4) . . . . ?
C33 C34 C35 C36 -0.6(4) . . . . ?
C34 C35 C36 C37 0.6(4) . . . . ?
C38 C39 C40 C41 1.4(4) . . . . ?
C38 C43 C42 C41 0.4(4) . . . . ?
C39 C40 C41 C42 -0.8(5) . . . . ?
C40 C41 C42 C43 -0.1(4) . . . . ?
C44 C45 C46 C47 1.6(4) . . . . ?
C44 C49 C48 C47 0.8(5) . . . . ?
C45 C46 C47 C48 0.6(5) . . . . ?
C46 C47 C48 C49 -1.8(5) . . . . ?
C50 C51 C52 C53 -1.5(5) . . . . ?
C50 C55 C54 C53 0.2(4) . . . . ?
C51 C52 C53 C54 1.8(5) . . . . ?
C52 C53 C54 C55 -1.1(5) . . . . ?
C56 C57 C58 C59 -1.6(5) . . . . ?
C56 C61 C60 C59 -1.3(5) . . . . ?
C56 N4 C62 N5 176.7(3) . . . . ?
C56 N4 C62 S2 -1.2(3) . . . . ?
C57 C58 C59 C60 0.3(6) . . . . ?
C58 C59 C60 C61 1.1(6) . . . . ?
C59 C60 C61 S2 -178.7(4) . . . . ?
C62 N5 N6 C63 -176.3(3) . . . . ?
C63 C64 C65 C66 175.5(3) . . . . ?
C63 C64 C73 C72 -175.3(3) . . . . ?
C63 N6 N5 Ru2 35.2(4) . . . . ?
C64 C65 C66 C67 -1.2(4) . . . . ?
C64 C73 C72 C67 0.8(4) . . . . ?
C64 C73 C72 C71 177.7(4) . . . . ?
C65 C66 C67 C68 -177.3(3) . . . . ?
C65 C66 C67 C72 1.7(4) . . . . ?
C66 C67 C68 C69 178.9(3) . . . . ?
C66 C67 C72 C71 -178.5(3) . . . . ?
C66 C67 C72 C73 -1.5(4) . . . . ?
C67 C68 C69 C70 -0.1(4) . . . . ?
C67 C72 C71 C70 -0.8(4) . . . . ?
C68 C69 C70 C71 -0.2(4) . . . . ?
C69 C70 C71 C72 0.6(5) . . . . ?
C70 C71 C72 C73 -177.7(4) . . . . ?
C75 C76 C77 C78 1.1(4) . . . . ?
C75 C80 C79 C78 1.0(4) . . . . ?
C76 C77 C78 C79 -0.6(5) . . . . ?
C77 C78 C79 C80 -0.4(5) . . . . ?
C81 C82 C83 C84 -3.0(5) . . . . ?
C81 C86 C85 C84 -1.5(4) . . . . ?
C82 C83 C84 C85 0.4(5) . . . . ?
C83 C84 C85 C86 1.8(5) . . . . ?
C87 C88 C89 C90 0.5(6) . . . . ?
C87 C92 C91 C90 -1.1(5) . . . . ?
C88 C89 C90 C91 -0.7(6) . . . . ?
C89 C90 C91 C92 1.0(6) . . . . ?
C93 C94 C95 C96 -1.4(5) . . . . ?
C93 C98 C97 C96 -0.9(4) . . . . ?
C94 C95 C96 C97 2.3(5) . . . . ?
C95 C96 C97 C98 -1.2(6) . . . . ?
C99 C100 C101 C102 -1.5(4) . . . . ?
C99 C104 C103 C102 -0.4(4) . . . . ?
C100 C101 C102 C103 -0.3(5) . . . . ?
C101 C102 C103 C104 1.3(5) . . . . ?
C105 C106 C107 C108 0.5(6) . . . . ?
C105 C110 C109 C108 -0.2(6) . . . . ?
C106 C107 C108 C109 -2.2(7) . . . . ?
C107 C108 C109 C110 2.0(6) . . . . ?

loop_
_restr_distance_atom_site_label_1
_restr_distance_atom_site_label_2
_restr_distance_site_symmetry_2
_restr_distance_target
_restr_distance_target_weight_param
_restr_distance_diff
C74 O2 1 1.3200 0.0200 0.1469

loop_
_restr_equal_distance_atom_site_label_1
_restr_equal_distance_atom_site_label_2
_restr_equal_distance_site_symmetry_2
_restr_equal_distance_class_id
O2 C74 1 2
Ru2 Cl2 1 1
Ru2 ClL 1 1
O10 C113 1 2

loop_
_restr_equal_distance_class_class_id
_restr_equal_distance_class_target_weight_param
_restr_equal_distance_class_average
_restr_equal_distance_class_esd
_restr_equal_distance_class_diff_max
1 0.0010 2.4071 0.0005 0.0005
2 0.0010 1.1717 0.0014 0.0014

loop_
_smtbx_masks_void_nr
_smtbx_masks_void_average_x
_smtbx_masks_void_average_y
_smtbx_masks_void_average_z
_smtbx_masks_void_volume
_smtbx_masks_void_count_electrons
_smtbx_masks_void_content
1 -0.184 0.537 0.769 255.8 79.4 '2 DCM'
2 0.184 0.463 0.231 255.8 79.5 '2 DCM'
3 0.292 0.360 0.069 7.3 0.0 ?
4 0.349 0.575 0.695 13.2 0.0 ?
5 0.417 0.738 0.546 8.7 0.0 ?
6 0.583 0.262 0.454 8.7 0.0 ?
7 0.651 0.425 0.305 13.2 0.0 ?
8 0.708 0.640 0.931 7.3 0.0 ?
